data_4073474
loop_
_publ_author_name
'Fischer, Reinald'
'G\"orls, Helmar'
'Westerhausen, Matthias'

_publ_section_title
;
 Syntheses and Structure of the Solvent-Separated Calcium Cuprate
 [(thf)3Ca(\m-Ph)3Ca(thf)3]+[Ph&#x2212;Cu&#x2212;Ph]-
;
_journal_issue 14
_journal_name_full Organometallics
_journal_page_first 3269
_journal_paper_doi 10.1021/om700353w
_journal_volume 26
_journal_year 2007
_chemical_formula_sum 'C42 H63 Br3 Ca3 Mg O7'
_chemical_formula_weight 1064.20
_chemical_name_systematic
; 
 ? 
;
_space_group_IT_number 161
_symmetry_cell_setting rhombohedral
_symmetry_space_group_name_Hall 'R 3 -2"c'
_symmetry_space_group_name_H-M 'R 3 c :H'
_atom_sites_solution_hydrogens geom
_atom_sites_solution_primary direct
_atom_sites_solution_secondary difmap
_audit_creation_method SHELXL-97
_audit_update_record
;
2007-04-12 # Formatted by publCIF
;
_cell_angle_alpha 90.00
_cell_angle_beta 90.00
_cell_angle_gamma 120.00
_cell_formula_units_Z 6
_cell_length_a 19.5010(4)
_cell_length_b 19.5010(4)
_cell_length_c 22.1204(5)
_cell_measurement_temperature 183(2)
_cell_volume 7285.1(3)
_computing_cell_refinement DENZO
_computing_data_collection COLLECT
_computing_data_reduction DENZO
_computing_molecular_graphics SHELXTL/PC
_computing_publication_material SHELXL-97
_computing_structure_refinement 'SHELXL-97 (Sheldrick, 1997)'
_computing_structure_solution 'SHELXS-97 (Sheldrick, 1990)'
_diffrn_ambient_temperature 183(2)
_diffrn_measured_fraction_theta_full 0.995
_diffrn_measured_fraction_theta_max 0.995
_diffrn_measurement_device_type KappaCCD
_diffrn_measurement_method 'phi- + omega-scan'
_diffrn_radiation_monochromator graphite
_diffrn_radiation_source 'fine-focus sealed tube'
_diffrn_radiation_type MoK\a
_diffrn_radiation_wavelength 0.71073
_diffrn_reflns_av_R_equivalents 0.0518
_diffrn_reflns_av_sigmaI/netI 0.0394
_diffrn_reflns_limit_h_max 25
_diffrn_reflns_limit_h_min -23
_diffrn_reflns_limit_k_max 25
_diffrn_reflns_limit_k_min -23
_diffrn_reflns_limit_l_max 28
_diffrn_reflns_limit_l_min -24
_diffrn_reflns_number 16070
_diffrn_reflns_theta_full 27.46
_diffrn_reflns_theta_max 27.46
_diffrn_reflns_theta_min 4.18
_exptl_absorpt_coefficient_mu 2.865
_exptl_absorpt_correction_T_max 0.6846
_exptl_absorpt_correction_T_min 0.6221
_exptl_absorpt_correction_type multi-scan
_exptl_absorpt_process_details
;
[c.f. r.h. blessing, acta cryst. (1995), a51, 33-38]
;
_exptl_crystal_colour colourless
_exptl_crystal_density_diffrn 1.455
_exptl_crystal_density_method 'not measured'
_exptl_crystal_description prism
_exptl_crystal_F_000 3288
_exptl_crystal_size_max 0.05
_exptl_crystal_size_mid 0.05
_exptl_crystal_size_min 0.04
_refine_diff_density_max 0.727
_refine_diff_density_min -0.450
_refine_diff_density_rms 0.084
_refine_ls_abs_structure_details 'Flack H D (1983), Acta Cryst. A39, 876-881'
_refine_ls_abs_structure_Flack 0.284(13)
_refine_ls_extinction_method none
_refine_ls_goodness_of_fit_ref 1.032
_refine_ls_hydrogen_treatment constr
_refine_ls_matrix_type full
_refine_ls_number_parameters 156
_refine_ls_number_reflns 3578
_refine_ls_number_restraints 1
_refine_ls_restrained_S_all 1.032
_refine_ls_R_factor_all 0.0579
_refine_ls_R_factor_gt 0.0433
_refine_ls_shift/su_max 0.003
_refine_ls_shift/su_mean 0.000
_refine_ls_structure_factor_coef Fsqd
_refine_ls_weighting_details 'calc w=1/[\s^2^(Fo^2^)+(0.0626P)^2^+17.6618P] where P=(Fo^2^+2Fc^2^)/3'
_refine_ls_weighting_scheme calc
_refine_ls_wR_factor_gt 0.1049
_refine_ls_wR_factor_ref 0.1128
_reflns_number_gt 3036
_reflns_number_total 3578
_reflns_threshold_expression >2sigma(I)
_cod_data_source_file om700353w-file003.cif
_cod_data_source_block FO2913
_cod_original_sg_symbol_H-M R3c
_cod_database_code 4073474

loop_
_symmetry_equiv_pos_as_xyz
'x, y, z'
'-y, x-y, z'
'-x+y, -x, z'
'-y, -x, z+1/2'
'-x+y, y, z+1/2'
'x, x-y, z+1/2'
'x+2/3, y+1/3, z+1/3'
'-y+2/3, x-y+1/3, z+1/3'
'-x+y+2/3, -x+1/3, z+1/3'
'-y+2/3, -x+1/3, z+5/6'
'-x+y+2/3, y+1/3, z+5/6'
'x+2/3, x-y+1/3, z+5/6'
'x+1/3, y+2/3, z+2/3'
'-y+1/3, x-y+2/3, z+2/3'
'-x+y+1/3, -x+2/3, z+2/3'
'-y+1/3, -x+2/3, z+7/6'
'-x+y+1/3, y+2/3, z+7/6'
'x+1/3, x-y+2/3, z+7/6'

loop_
_atom_site_label
_atom_site_type_symbol
_atom_site_fract_x
_atom_site_fract_y
_atom_site_fract_z
_atom_site_U_iso_or_equiv
_atom_site_adp_type
_atom_site_occupancy
_atom_site_symmetry_multiplicity
_atom_site_calc_flag
_atom_site_refinement_flags
_atom_site_disorder_assembly
_atom_site_disorder_group
Mg Mg -1.0000 0.0000 -0.37108(11) 0.0300(5) Uani 1 3 d S . .
Ca Ca -1.00180(7) -0.11087(5) -0.47577(4) 0.0317(2) Uani 1 1 d . . .
Br Br -0.82815(3) -0.00414(4) -0.48650(3) 0.04167(15) Uani 1 1 d . . .
O1 O -1.0000 0.0000 -0.4613(2) 0.0300(11) Uani 1 3 d S . .
O2 O -0.9949(2) -0.2302(2) -0.4782(2) 0.0437(8) Uani 1 1 d . . .
C1 C -0.8852(3) 0.1096(3) -0.3502(2) 0.0366(10) Uani 1 1 d . . .
C2 C -0.8770(4) 0.1824(4) -0.3328(4) 0.075(2) Uani 1 1 d . . .
H2A H -0.9210 0.1902 -0.3371 0.090 Uiso 1 1 calc R . .
C3 C -0.8060(5) 0.2443(5) -0.3093(4) 0.0751(19) Uiso 1 1 d . . .
H3A H -0.8040 0.2919 -0.2968 0.090 Uiso 1 1 calc R . .
C4 C -0.7406(4) 0.2377(4) -0.3040(3) 0.0613(16) Uani 1 1 d . . .
H4A H -0.6927 0.2806 -0.2890 0.074 Uiso 1 1 calc R . .
C5 C -0.7446(3) 0.1688(4) -0.3204(3) 0.0558(15) Uani 1 1 d . . .
H5A H -0.6995 0.1626 -0.3160 0.067 Uiso 1 1 calc R . .
C6 C -0.8155(3) 0.1065(3) -0.3439(3) 0.0470(13) Uani 1 1 d . . .
H6A H -0.8161 0.0596 -0.3562 0.056 Uiso 1 1 calc R . .
C7 C -0.9275(5) -0.2391(5) -0.4685(4) 0.078(2) Uiso 1 1 d . . .
H7A H -0.8876 -0.2111 -0.5005 0.094 Uiso 1 1 calc R . .
H7B H -0.9030 -0.2162 -0.4289 0.094 Uiso 1 1 calc R . .
C8 C -0.9529(5) -0.3217(4) -0.4697(4) 0.0679(19) Uani 1 1 d . . .
H8A H -0.9460 -0.3392 -0.4293 0.081 Uiso 1 1 calc R . .
H8B H -0.9207 -0.3319 -0.4991 0.081 Uiso 1 1 calc R . .
C9 C -1.0369(6) -0.3658(4) -0.4874(4) 0.077(2) Uani 1 1 d . . .
H9A H -1.0671 -0.4128 -0.4613 0.092 Uiso 1 1 calc R . .
H9B H -1.0428 -0.3831 -0.5301 0.092 Uiso 1 1 calc R . .
C10 C -1.0639(4) -0.3074(4) -0.4787(4) 0.069(2) Uani 1 1 d . . .
H10A H -1.0997 -0.3115 -0.5120 0.083 Uiso 1 1 calc R . .
H10B H -1.0930 -0.3174 -0.4400 0.083 Uiso 1 1 calc R . .
O3 O -1.0029(2) -0.1300(2) -0.58392(16) 0.0467(9) Uani 1 1 d . . .
C11 C -1.0645(8) -0.1369(8) -0.6252(6) 0.060(3) Uiso 0.50 1 d P A 1
H11A H -1.0717 -0.0904 -0.6217 0.072 Uiso 0.50 1 calc PR A 1
H11B H -1.1155 -0.1854 -0.6165 0.072 Uiso 0.50 1 calc PR A 1
C12 C -1.0349(11) -0.1412(13) -0.6880(9) 0.093(5) Uiso 0.50 1 d P A 1
H12A H -1.0664 -0.1958 -0.7037 0.111 Uiso 0.50 1 calc PR A 1
H12B H -1.0424 -0.1055 -0.7156 0.111 Uiso 0.50 1 calc PR A 1
C13 C -0.9634(12) -0.1216(13) -0.6870(9) 0.096(5) Uiso 0.50 1 d P A 1
H13A H -0.9292 -0.0638 -0.6928 0.115 Uiso 0.50 1 calc PR A 1
H13B H -0.9512 -0.1497 -0.7187 0.115 Uiso 0.50 1 calc PR A 1
C14 C -0.9506(7) -0.1506(7) -0.6139(5) 0.044(2) Uiso 0.50 1 d P A 1
H14A H -0.9689 -0.2079 -0.6113 0.053 Uiso 0.50 1 calc PR A 1
H14B H -0.8954 -0.1193 -0.5993 0.053 Uiso 0.50 1 calc PR A 1
C11A C -1.0533(13) -0.2016(12) -0.6159(9) 0.092(5) Uiso 0.50 1 d P A 2
H11C H -1.0426 -0.2435 -0.6017 0.111 Uiso 0.50 1 calc PR A 2
H11D H -1.1091 -0.2186 -0.6061 0.111 Uiso 0.50 1 calc PR A 2
C12A C -1.0435(11) -0.1945(11) -0.6777(8) 0.079(4) Uiso 0.50 1 d P A 2
H12C H -1.0765 -0.2451 -0.6992 0.095 Uiso 0.50 1 calc PR A 2
H12D H -1.0525 -0.1526 -0.6947 0.095 Uiso 0.50 1 calc PR A 2
C13A C -0.9883(10) -0.1793(10) -0.6765(8) 0.073(4) Uiso 0.50 1 d P A 2
H13C H -0.9654 -0.1662 -0.7176 0.087 Uiso 0.50 1 calc PR A 2
H13D H -0.9823 -0.2235 -0.6606 0.087 Uiso 0.50 1 calc PR A 2
C14A C -0.9364(17) -0.0916(17) -0.6264(11) 0.123(8) Uiso 0.50 1 d P A 2
H14C H -0.8856 -0.0837 -0.6100 0.147 Uiso 0.50 1 calc PR A 2
H14D H -0.9297 -0.0421 -0.6443 0.147 Uiso 0.50 1 calc PR A 2

loop_
_atom_site_aniso_label
_atom_site_aniso_U_11
_atom_site_aniso_U_22
_atom_site_aniso_U_33
_atom_site_aniso_U_23
_atom_site_aniso_U_13
_atom_site_aniso_U_12
Mg 0.0290(8) 0.0290(8) 0.0319(13) 0.000 0.000 0.0145(4)
Ca 0.0346(4) 0.0285(5) 0.0346(5) -0.0016(4) 0.0012(4) 0.0177(4)
Br 0.0333(3) 0.0476(3) 0.0475(3) 0.00135(19) 0.0038(2) 0.0228(3)
O1 0.0291(16) 0.0291(16) 0.032(3) 0.000 0.000 0.0145(8)
O2 0.0416(18) 0.0333(19) 0.063(2) -0.0034(17) -0.0037(15) 0.0238(19)
C1 0.032(2) 0.036(3) 0.038(3) -0.0030(19) -0.0025(19) 0.014(2)
C2 0.040(3) 0.060(4) 0.127(7) -0.049(4) -0.028(4) 0.026(3)
C4 0.041(3) 0.051(3) 0.082(4) -0.021(3) -0.025(3) 0.015(3)
C5 0.039(3) 0.052(3) 0.070(4) -0.013(3) -0.024(3) 0.018(2)
C6 0.049(3) 0.033(3) 0.059(3) -0.008(2) -0.020(3) 0.020(2)
C8 0.075(5) 0.056(4) 0.090(5) -0.014(4) -0.022(4) 0.045(4)
C9 0.101(6) 0.036(3) 0.092(5) 0.004(4) 0.001(5) 0.033(4)
C10 0.063(4) 0.034(3) 0.108(6) -0.005(3) -0.001(4) 0.023(3)
O3 0.054(2) 0.052(2) 0.037(2) -0.0113(16) -0.0039(16) 0.0293(19)

loop_
_atom_type_symbol
_atom_type_description
_atom_type_scat_dispersion_real
_atom_type_scat_dispersion_imag
_atom_type_scat_source
C C 0.0033 0.0016 'International Tables Vol C Tables 4.2.6.8 and 6.1.1.4'
H H 0.0000 0.0000 'International Tables Vol C Tables 4.2.6.8 and 6.1.1.4'
O O 0.0106 0.0060 'International Tables Vol C Tables 4.2.6.8 and 6.1.1.4'
Ca Ca 0.2262 0.3064 'International Tables Vol C Tables 4.2.6.8 and 6.1.1.4'
Br Br -0.2901 2.4595 'International Tables Vol C Tables 4.2.6.8 and 6.1.1.4'
Mg Mg 0.0486 0.0363 'International Tables Vol C Tables 4.2.6.8 and 6.1.1.4'

loop_
_geom_angle_atom_site_label_1
_geom_angle_atom_site_label_2
_geom_angle_atom_site_label_3
_geom_angle
_geom_angle_site_symmetry_1
_geom_angle_site_symmetry_3
O1 Mg C1 101.91(14) . 3_345
O1 Mg C1 101.91(14) . .
C1 Mg C1 115.85(10) 3_345 .
O1 Mg C1 101.91(14) . 2_465
C1 Mg C1 115.85(10) 3_345 2_465
C1 Mg C1 115.85(10) . 2_465
O1 Mg Ca 42.80(3) . 3_345
C1 Mg Ca 117.99(14) 3_345 3_345
C1 Mg Ca 119.89(14) . 3_345
C1 Mg Ca 59.12(13) 2_465 3_345
O1 Mg Ca 42.80(3) . .
C1 Mg Ca 59.12(13) 3_345 .
C1 Mg Ca 117.99(14) . .
C1 Mg Ca 119.89(14) 2_465 .
Ca Mg Ca 72.10(5) 3_345 .
O1 Mg Ca 42.80(3) . 2_465
C1 Mg Ca 119.89(14) 3_345 2_465
C1 Mg Ca 59.12(13) . 2_465
C1 Mg Ca 117.99(14) 2_465 2_465
Ca Mg Ca 72.10(5) 3_345 2_465
Ca Mg Ca 72.10(5) . 2_465
O1 Ca O2 171.92(16) . .
O1 Ca O3 107.14(16) . .
O2 Ca O3 80.13(14) . .
O1 Ca C1 82.41(16) . 3_345
O2 Ca C1 90.43(15) . 3_345
O3 Ca C1 170.34(14) . 3_345
O1 Ca Br 82.45(4) . .
O2 Ca Br 94.62(11) . .
O3 Ca Br 87.02(10) . .
C1 Ca Br 95.84(11) 3_345 .
O1 Ca Br 81.80(4) . 3_345
O2 Ca Br 102.48(11) . 3_345
O3 Ca Br 86.54(10) . 3_345
C1 Ca Br 93.57(11) 3_345 3_345
Br Ca Br 160.40(4) . 3_345
O1 Ca Mg 38.69(13) . .
O2 Ca Mg 133.97(11) . .
O3 Ca Mg 145.83(10) . .
C1 Ca Mg 43.73(10) 3_345 .
Br Ca Mg 87.72(3) . .
Br Ca Mg 87.25(3) 3_345 .
O1 Ca Ca 31.07(3) . 2_465
O2 Ca Ca 146.36(12) . 2_465
O3 Ca Ca 97.63(10) . 2_465
C1 Ca Ca 91.36(10) 3_345 2_465
Br Ca Ca 51.79(3) . 2_465
Br Ca Ca 110.92(3) 3_345 2_465
Mg Ca Ca 53.95(3) . 2_465
O1 Ca Ca 31.07(3) . 3_345
O2 Ca Ca 153.59(12) . 3_345
O3 Ca Ca 97.32(9) . 3_345
C1 Ca Ca 90.22(10) 3_345 3_345
Br Ca Ca 111.57(3) . 3_345
Br Ca Ca 51.14(3) 3_345 3_345
Mg Ca Ca 53.95(3) . 3_345
Ca Ca Ca 60.0 2_465 3_345
Ca Br Ca 77.07(3) . 2_465
Mg O1 Ca 98.51(13) . 2_465
Mg O1 Ca 98.51(13) . 3_345
Ca O1 Ca 117.85(6) 2_465 3_345
Mg O1 Ca 98.51(13) . .
Ca O1 Ca 117.85(6) 2_465 .
Ca O1 Ca 117.85(6) 3_345 .
C10 O2 C7 108.2(4) . .
C10 O2 Ca 122.7(3) . .
C7 O2 Ca 128.2(4) . .
C2 C1 C6 113.3(5) . .
C2 C1 Mg 125.4(4) . .
C6 C1 Mg 120.6(4) . .
C2 C1 Ca 105.5(5) . 2_465
C6 C1 Ca 97.2(3) . 2_465
Mg C1 Ca 77.15(16) . 2_465
C1 C2 C3 122.5(6) . .
C4 C3 C2 121.5(7) . .
C3 C4 C5 118.9(6) . .
C4 C5 C6 119.8(5) . .
C1 C6 C5 123.9(5) . .
C8 C7 O2 108.3(7) . .
C7 C8 C9 108.8(7) . .
C8 C9 C10 103.6(7) . .
O2 C10 C9 107.4(6) . .
C14 O3 C11A 74.6(10) . .
C14 O3 C14A 43.5(11) . .
C11A O3 C14A 100.5(13) . .
C14 O3 C11 110.6(7) . .
C11A O3 C11 57.9(10) . .
C14A O3 C11 97.1(13) . .
C14 O3 Ca 123.3(5) . .
C11A O3 Ca 126.1(8) . .
C14A O3 Ca 128.1(11) . .
C11 O3 Ca 125.2(6) . .
O3 C11 C12 105.0(12) . .
C13 C12 C11 111.3(17) . .
C12 C13 C14 103.4(16) . .
O3 C14 C13 95.8(9) . .
C12A C11A O3 113.6(16) . .
C13A C12A C11A 94.5(18) . .
C12A C13A C14A 108.1(19) . .
O3 C14A C13A 88.6(15) . .

loop_
_geom_bond_atom_site_label_1
_geom_bond_atom_site_label_2
_geom_bond_distance
_geom_bond_site_symmetry_2
Mg O1 1.995(5) .
Mg C1 2.238(5) 3_345
Mg C1 2.238(5) .
Mg C1 2.238(5) 2_465
Mg Ca 3.1564(19) 3_345
Mg Ca 3.1564(19) .
Mg Ca 3.1564(19) 2_465
Ca O1 2.1686(11) .
Ca O2 2.397(3) .
Ca O3 2.420(4) .
Ca C1 2.779(5) 3_345
Ca Br 2.9678(12) .
Ca Br 2.9949(13) 3_345
Ca Ca 3.7149(14) 2_465
Ca Ca 3.7149(14) 3_345
Br Ca 2.9949(13) 2_465
O1 Ca 2.1686(11) 2_465
O1 Ca 2.1686(11) 3_345
O2 C10 1.433(8) .
O2 C7 1.426(10) .
C1 C2 1.398(9) .
C1 C6 1.398(8) .
C1 Ca 2.779(5) 2_465
C2 C3 1.405(10) .
C3 C4 1.348(10) .
C4 C5 1.357(9) .
C5 C6 1.407(7) .
C7 C8 1.428(11) .
C8 C9 1.472(10) .
C9 C10 1.488(11) .
O3 C14 1.431(11) .
O3 C11A 1.43(2) .
O3 C14A 1.47(3) .
O3 C11 1.461(14) .
C11 C12 1.52(2) .
C12 C13 1.25(3) .
C13 C14 1.77(2) .
C11A C12A 1.38(2) .
C12A C13A 0.96(2) .
C13A C14A 1.86(3) .
